data_4076723
loop_
_publ_author_name
'M\"uller, Christian'
'Lachicotte, Rene J.'
'Jones, William D.'

_publ_section_title
;
 Thermal and Photochemical Silicon&#x2212;Carbon Bond Activation in
 Donor-Stabilized Platinum(0)&#x2212;Alkyne Complexes
;
_journal_issue 6
_journal_name_full Organometallics
_journal_page_first 1190
_journal_paper_doi 10.1021/om010984g
_journal_volume 21
_journal_year 2002
_chemical_formula_sum 'C31 H62 N2 P2 Pt Si'
_chemical_formula_weight 747.95
_chemical_name_common (Me2NC2H4PiPr2)2Pt(Me3SiCCPh)
_chemical_name_systematic
; 

 ? 

;
_space_group_IT_number 2
_symmetry_cell_setting triclinic
_symmetry_space_group_name_Hall '-P 1'
_symmetry_space_group_name_H-M 'P -1'
_atom_sites_solution_hydrogens geom
_atom_sites_solution_primary direct
_atom_sites_solution_secondary difmap
_audit_creation_method SHELXL-97
_cell_angle_alpha 81.9820(10)
_cell_angle_beta 76.9300(10)
_cell_angle_gamma 77.5500(10)
_cell_formula_units_Z 2
_cell_length_a 10.1007(5)
_cell_length_b 10.5648(6)
_cell_length_c 17.7358(9)
_cell_measurement_temperature 193(2)
_cell_volume 1792.03(16)
_computing_cell_refinement 'Bruker SMART'
_computing_data_collection 'Bruker SMART'
_computing_data_reduction 'Bruker SHELXTL'
_computing_molecular_graphics 'Bruker SHELXTL'
_computing_publication_material 'Bruker SHELXTL'
_computing_structure_refinement 'SHELXL-97 (Sheldrick, 1997)'
_computing_structure_solution 'SHELXS-97 (Sheldrick, 1990)'
_diffrn_ambient_temperature 193(2)
_diffrn_measured_fraction_theta_full 0.926
_diffrn_measured_fraction_theta_max 0.926
_diffrn_measurement_device_type 'CCD area detector'
_diffrn_measurement_method 'phi and omega scans'
_diffrn_radiation_monochromator graphite
_diffrn_radiation_source 'normal-focus sealed tube'
_diffrn_radiation_type MoK\a
_diffrn_radiation_wavelength 0.71073
_diffrn_reflns_av_R_equivalents 0.0346
_diffrn_reflns_av_sigmaI/netI 0.0271
_diffrn_reflns_limit_h_max 8
_diffrn_reflns_limit_h_min -13
_diffrn_reflns_limit_k_max 13
_diffrn_reflns_limit_k_min -14
_diffrn_reflns_limit_l_max 22
_diffrn_reflns_limit_l_min -22
_diffrn_reflns_number 11714
_diffrn_reflns_theta_full 28.25
_diffrn_reflns_theta_max 28.25
_diffrn_reflns_theta_min 1.98
_exptl_absorpt_coefficient_mu 4.058
_exptl_absorpt_correction_T_max 0.928
_exptl_absorpt_correction_T_min 0.461
_exptl_absorpt_correction_type 'Empirical; SADABS'
_exptl_crystal_colour Colorless
_exptl_crystal_density_diffrn 1.386
_exptl_crystal_density_meas ?
_exptl_crystal_density_method 'not measured'
_exptl_crystal_description Plate
_exptl_crystal_F_000 768
_exptl_crystal_size_max 0.18
_exptl_crystal_size_mid 0.36
_exptl_crystal_size_min 0.44
_refine_diff_density_max 2.986
_refine_diff_density_min -2.606
_refine_diff_density_rms 0.159
_refine_ls_extinction_method none
_refine_ls_goodness_of_fit_ref 1.059
_refine_ls_hydrogen_treatment mixed
_refine_ls_matrix_type full
_refine_ls_number_parameters 349
_refine_ls_number_reflns 8210
_refine_ls_number_restraints 0
_refine_ls_restrained_S_all 1.059
_refine_ls_R_factor_all 0.0396
_refine_ls_R_factor_gt 0.0385
_refine_ls_shift/su_max 0.001
_refine_ls_shift/su_mean 0.000
_refine_ls_structure_factor_coef Fsqd
_refine_ls_weighting_details 'calc w=1/[\s^2^(Fo^2^)+(0.0745P)^2^+3.2887P] where P=(Fo^2^+2Fc^2^)/3'
_refine_ls_weighting_scheme calc
_refine_ls_wR_factor_gt 0.1037
_refine_ls_wR_factor_ref 0.1046
_reflns_number_gt 7979
_reflns_number_total 8210
_reflns_threshold_expression >2sigma(I)
_cod_data_source_file om010984g.cif
_cod_data_source_block sad_joncm20
_cod_depositor_comments
;
The following automatic conversions were performed:

'_symmetry_cell_setting' value 'Triclinic' changed to 'triclinic'
according to /home/saulius/struct/CIF-dictionaries/cif_core.dic
dictionary named 'cif_core.dic' version 2.4.1 from 2010-06-29.

Automatic conversion script
Id: cif_fix_values 1715 2011-07-08 13:25:40Z adriana 

The following automatic conversions were performed:

'_exptl_crystal_density_meas' value 'na' was changed to '?' - the
value is perceived as not measured.

Automatic conversion script
Id: cif_fix_values 3008 2015-01-20 13:52:24Z robertas 
;
_cod_original_sg_symbol_H-M P-1
_cod_database_code 4076723

loop_
_symmetry_equiv_pos_as_xyz
'x, y, z'
'-x, -y, -z'

loop_
_atom_site_label
_atom_site_type_symbol
_atom_site_fract_x
_atom_site_fract_y
_atom_site_fract_z
_atom_site_U_iso_or_equiv
_atom_site_adp_type
_atom_site_occupancy
_atom_site_symmetry_multiplicity
_atom_site_calc_flag
_atom_site_refinement_flags
Pt1 Pt 0.385172(13) 0.636576(13) 0.233432(8) 0.01963(7) Uani 1 1 d .
Si1 Si 0.13988(14) 0.82463(13) 0.10004(8) 0.0288(3) Uani 1 1 d .
P1 P 0.41213(11) 0.81316(10) 0.28660(6) 0.02053(19) Uani 1 1 d .
P2 P 0.51426(11) 0.45088(10) 0.28145(7) 0.0228(2) Uani 1 1 d .
N1 N 0.0264(4) 0.9347(4) 0.4148(3) 0.0350(9) Uani 1 1 d .
N2 N 0.8306(4) 0.5437(4) 0.3638(2) 0.0303(8) Uani 1 1 d .
C1 C 0.2954(5) 0.5770(4) 0.1554(3) 0.0269(8) Uani 1 1 d .
C2 C 0.2491(4) 0.7021(4) 0.1564(3) 0.0247(8) Uani 1 1 d .
C3 C 0.2806(5) 0.4668(5) 0.1187(3) 0.0287(9) Uani 1 1 d .
C4 C 0.1567(6) 0.4237(6) 0.1305(4) 0.0436(12) Uani 1 1 d .
H4A H 0.0803 0.4630 0.1652 0.052 Uiso 1 1 calc R
C5 C 0.1445(7) 0.3223(6) 0.0914(4) 0.0535(16) Uani 1 1 d .
H5A H 0.0602 0.2951 0.0999 0.064 Uiso 1 1 calc R
C6 C 0.2561(7) 0.2628(6) 0.0405(4) 0.0520(16) Uani 1 1 d .
H6A H 0.2480 0.1949 0.0146 0.062 Uiso 1 1 calc R
C7 C 0.3807(7) 0.3039(6) 0.0277(4) 0.0472(14) Uani 1 1 d .
H7A H 0.4563 0.2647 -0.0075 0.057 Uiso 1 1 calc R
C8 C 0.3936(6) 0.4037(5) 0.0673(3) 0.0355(10) Uani 1 1 d .
H8A H 0.4788 0.4289 0.0594 0.043 Uiso 1 1 calc R
C9 C 0.2480(6) 0.8863(6) 0.0077(3) 0.0428(12) Uani 1 1 d .
H9A H 0.3146 0.9288 0.0197 0.064 Uiso 1 1 calc R
H9B H 0.1895 0.9473 -0.0219 0.064 Uiso 1 1 calc R
H9C H 0.2952 0.8147 -0.0220 0.064 Uiso 1 1 calc R
C10 C 0.0419(6) 0.9663(6) 0.1537(3) 0.0416(12) Uani 1 1 d .
H10A H 0.1055 1.0078 0.1697 0.062 Uiso 1 1 calc R
H10B H -0.0208 0.9370 0.1987 0.062 Uiso 1 1 calc R
H10C H -0.0095 1.0274 0.1204 0.062 Uiso 1 1 calc R
C11 C 0.0128(6) 0.7454(6) 0.0716(4) 0.0468(13) Uani 1 1 d .
H11A H -0.0457 0.7129 0.1175 0.070 Uiso 1 1 calc R
H11B H 0.0615 0.6745 0.0415 0.070 Uiso 1 1 calc R
H11C H -0.0429 0.8079 0.0412 0.070 Uiso 1 1 calc R
C12 C 0.5122(5) 0.9228(4) 0.2159(3) 0.0276(9) Uani 1 1 d .
H12A H 0.5096 1.0004 0.2411 0.033 Uiso 1 1 calc R
C13 C 0.4494(6) 0.9660(6) 0.1437(3) 0.0431(13) Uani 1 1 d .
H13A H 0.5016 1.0241 0.1089 0.065 Uiso 1 1 calc R
H13B H 0.3552 1.0099 0.1587 0.065 Uiso 1 1 calc R
H13C H 0.4519 0.8911 0.1179 0.065 Uiso 1 1 calc R
C14 C 0.6631(5) 0.8553(6) 0.1927(3) 0.0401(12) Uani 1 1 d .
H14A H 0.7135 0.9129 0.1564 0.060 Uiso 1 1 calc R
H14B H 0.6674 0.7777 0.1690 0.060 Uiso 1 1 calc R
H14C H 0.7031 0.8326 0.2381 0.060 Uiso 1 1 calc R
C15 C 0.4977(5) 0.7925(5) 0.3716(3) 0.0290(9) Uani 1 1 d .
H15A H 0.5837 0.7282 0.3603 0.035 Uiso 1 1 calc R
C16 C 0.5355(6) 0.9155(6) 0.3912(3) 0.0431(13) Uani 1 1 d .
H16A H 0.5667 0.8977 0.4396 0.065 Uiso 1 1 calc R
H16B H 0.4555 0.9844 0.3957 0.065 Uiso 1 1 calc R
H16C H 0.6079 0.9415 0.3506 0.065 Uiso 1 1 calc R
C17 C 0.4046(6) 0.7358(6) 0.4444(3) 0.0403(11) Uani 1 1 d .
H17A H 0.4570 0.7054 0.4845 0.060 Uiso 1 1 calc R
H17B H 0.3718 0.6645 0.4313 0.060 Uiso 1 1 calc R
H17C H 0.3271 0.8022 0.4627 0.060 Uiso 1 1 calc R
C18 C 0.2494(4) 0.9255(4) 0.3205(3) 0.0260(8) Uani 1 1 d .
H18A H 0.2641 0.9762 0.3584 0.031 Uiso 1 1 calc R
H18B H 0.2258 0.9854 0.2768 0.031 Uiso 1 1 calc R
C19 C 0.1269(4) 0.8580(5) 0.3573(3) 0.0275(8) Uani 1 1 d .
H19A H 0.0817 0.8452 0.3169 0.033 Uiso 1 1 calc R
H19B H 0.1607 0.7730 0.3821 0.033 Uiso 1 1 calc R
C20 C -0.0443(7) 1.0558(7) 0.3799(5) 0.0564(17) Uani 1 1 d .
H20A H 0.0221 1.1088 0.3545 0.085 Uiso 1 1 calc R
H20B H -0.1106 1.1016 0.4197 0.085 Uiso 1 1 calc R
H20C H -0.0911 1.0370 0.3426 0.085 Uiso 1 1 calc R
C21 C -0.0762(6) 0.8594(7) 0.4594(4) 0.0471(13) Uani 1 1 d .
H21A H -0.0299 0.7798 0.4829 0.071 Uiso 1 1 calc R
H21B H -0.1291 0.8398 0.4253 0.071 Uiso 1 1 calc R
H21C H -0.1371 0.9093 0.4992 0.071 Uiso 1 1 calc R
C22 C 0.6180(5) 0.3513(4) 0.2024(3) 0.0312(9) Uani 1 1 d .
H22A H 0.5505 0.3262 0.1783 0.037 Uiso 1 1 calc R
C23 C 0.7028(6) 0.4306(6) 0.1380(3) 0.0381(11) Uani 1 1 d .
H23A H 0.7330 0.3843 0.0924 0.057 Uiso 1 1 calc R
H23B H 0.7820 0.4437 0.1552 0.057 Uiso 1 1 calc R
H23C H 0.6467 0.5134 0.1261 0.057 Uiso 1 1 calc R
C24 C 0.7072(6) 0.2238(5) 0.2284(4) 0.0445(13) Uani 1 1 d .
H24A H 0.7429 0.1720 0.1853 0.067 Uiso 1 1 calc R
H24B H 0.6520 0.1769 0.2695 0.067 Uiso 1 1 calc R
H24C H 0.7827 0.2423 0.2469 0.067 Uiso 1 1 calc R
C25 C 0.4075(5) 0.3379(4) 0.3438(3) 0.0313(9) Uani 1 1 d .
H25A H 0.4705 0.2624 0.3630 0.038 Uiso 1 1 calc R
C26 C 0.3179(6) 0.2885(6) 0.2996(4) 0.0444(13) Uani 1 1 d .
H26A H 0.2657 0.2301 0.3341 0.067 Uiso 1 1 calc R
H26B H 0.3762 0.2435 0.2570 0.067 Uiso 1 1 calc R
H26C H 0.2555 0.3610 0.2800 0.067 Uiso 1 1 calc R
C27 C 0.3148(6) 0.4033(6) 0.4143(3) 0.0421(12) Uani 1 1 d .
H27A H 0.2629 0.3426 0.4467 0.063 Uiso 1 1 calc R
H27B H 0.2522 0.4779 0.3969 0.063 Uiso 1 1 calc R
H27C H 0.3713 0.4304 0.4436 0.063 Uiso 1 1 calc R
C28 C 0.6379(4) 0.4479(5) 0.3451(3) 0.0255(8) Uani 1 1 d .
H28A H 0.5892 0.4955 0.3894 0.031 Uiso 1 1 calc R
H28B H 0.6678 0.3583 0.3648 0.031 Uiso 1 1 calc R
C29 C 0.7657(5) 0.5048(5) 0.3071(3) 0.0277(9) Uani 1 1 d .
H29A H 0.8323 0.4406 0.2769 0.033 Uiso 1 1 calc R
H29B H 0.7399 0.5800 0.2716 0.033 Uiso 1 1 calc R
C30 C 0.9443(6) 0.6085(6) 0.3230(4) 0.0466(13) Uani 1 1 d .
H30A H 0.9869 0.6339 0.3603 0.070 Uiso 1 1 calc R
H30B H 0.9091 0.6843 0.2916 0.070 Uiso 1 1 calc R
H30C H 1.0117 0.5498 0.2904 0.070 Uiso 1 1 calc R
C31 C 0.8837(6) 0.4330(6) 0.4138(3) 0.0414(12) Uani 1 1 d .
H31A H 0.9270 0.4619 0.4495 0.062 Uiso 1 1 calc R
H31B H 0.9505 0.3717 0.3827 0.062 Uiso 1 1 calc R
H31C H 0.8089 0.3921 0.4423 0.062 Uiso 1 1 calc R

loop_
_atom_site_aniso_label
_atom_site_aniso_U_11
_atom_site_aniso_U_22
_atom_site_aniso_U_33
_atom_site_aniso_U_23
_atom_site_aniso_U_13
_atom_site_aniso_U_12
Pt1 0.01795(9) 0.01835(9) 0.02372(10) -0.00169(6) -0.00651(6) -0.00368(6)
Si1 0.0256(6) 0.0311(6) 0.0295(6) -0.0030(5) -0.0111(5) 0.0012(5)
P1 0.0199(5) 0.0201(5) 0.0227(5) -0.0021(4) -0.0045(4) -0.0058(4)
P2 0.0199(5) 0.0198(5) 0.0292(5) 0.0002(4) -0.0080(4) -0.0036(4)
N1 0.0270(19) 0.040(2) 0.034(2) -0.0083(17) 0.0039(16) -0.0054(17)
N2 0.0271(19) 0.035(2) 0.0319(19) -0.0068(16) -0.0081(15) -0.0091(16)
C1 0.027(2) 0.024(2) 0.031(2) -0.0042(16) -0.0096(17) -0.0020(16)
C2 0.0214(19) 0.022(2) 0.033(2) -0.0060(16) -0.0078(16) -0.0028(15)
C3 0.030(2) 0.030(2) 0.028(2) -0.0068(17) -0.0106(17) -0.0028(17)
C4 0.046(3) 0.041(3) 0.050(3) -0.014(2) -0.012(2) -0.013(2)
C5 0.050(3) 0.048(3) 0.075(4) -0.020(3) -0.022(3) -0.018(3)
C6 0.063(4) 0.035(3) 0.070(4) -0.021(3) -0.039(3) 0.000(3)
C7 0.048(3) 0.048(3) 0.047(3) -0.019(3) -0.021(3) 0.008(3)
C8 0.037(3) 0.036(3) 0.037(2) -0.007(2) -0.015(2) -0.005(2)
C9 0.043(3) 0.049(3) 0.032(2) 0.001(2) -0.010(2) 0.000(2)
C10 0.037(3) 0.044(3) 0.042(3) -0.010(2) -0.012(2) 0.007(2)
C11 0.038(3) 0.051(3) 0.057(3) -0.009(3) -0.026(3) 0.000(2)
C12 0.027(2) 0.026(2) 0.030(2) 0.0029(16) -0.0053(17) -0.0105(17)
C13 0.042(3) 0.052(3) 0.033(3) 0.014(2) -0.008(2) -0.016(2)
C14 0.024(2) 0.044(3) 0.046(3) 0.004(2) 0.004(2) -0.009(2)
C15 0.029(2) 0.032(2) 0.029(2) -0.0009(17) -0.0101(17) -0.0111(18)
C16 0.053(3) 0.043(3) 0.047(3) -0.005(2) -0.024(3) -0.022(3)
C17 0.048(3) 0.045(3) 0.030(2) 0.002(2) -0.012(2) -0.011(2)
C18 0.0238(19) 0.023(2) 0.030(2) -0.0054(16) -0.0022(16) -0.0041(15)
C19 0.023(2) 0.030(2) 0.030(2) -0.0039(17) -0.0032(16) -0.0075(16)
C20 0.040(3) 0.044(3) 0.074(5) -0.015(3) 0.005(3) 0.005(3)
C21 0.035(3) 0.058(4) 0.045(3) -0.008(3) 0.006(2) -0.015(3)
C22 0.029(2) 0.024(2) 0.042(3) -0.0093(18) -0.0135(19) 0.0028(17)
C23 0.036(3) 0.050(3) 0.028(2) -0.010(2) -0.0048(19) -0.006(2)
C24 0.039(3) 0.031(3) 0.062(4) -0.011(2) -0.019(3) 0.009(2)
C25 0.028(2) 0.021(2) 0.046(3) 0.0078(18) -0.0120(19) -0.0074(16)
C26 0.038(3) 0.038(3) 0.063(4) 0.002(3) -0.015(3) -0.020(2)
C27 0.036(3) 0.044(3) 0.045(3) 0.007(2) -0.004(2) -0.016(2)
C28 0.024(2) 0.029(2) 0.0241(19) 0.0032(16) -0.0074(16) -0.0081(16)
C29 0.026(2) 0.033(2) 0.027(2) 0.0006(17) -0.0098(16) -0.0082(17)
C30 0.047(3) 0.048(3) 0.055(3) 0.006(3) -0.020(3) -0.028(3)
C31 0.041(3) 0.051(3) 0.038(3) 0.005(2) -0.020(2) -0.014(2)

loop_
_atom_type_symbol
_atom_type_description
_atom_type_scat_dispersion_real
_atom_type_scat_dispersion_imag
_atom_type_scat_source
C C 0.0033 0.0016 'International Tables Vol C Tables 4.2.6.8 and 6.1.1.4'
H H 0.0000 0.0000 'International Tables Vol C Tables 4.2.6.8 and 6.1.1.4'
N N 0.0061 0.0033 'International Tables Vol C Tables 4.2.6.8 and 6.1.1.4'
Si Si 0.0817 0.0704 'International Tables Vol C Tables 4.2.6.8 and 6.1.1.4'
P P 0.1023 0.0942 'International Tables Vol C Tables 4.2.6.8 and 6.1.1.4'
Pt Pt -1.7033 8.3905 'International Tables Vol C Tables 4.2.6.8 and 6.1.1.4'

loop_
_geom_angle_atom_site_label_1
_geom_angle_atom_site_label_2
_geom_angle_atom_site_label_3
_geom_angle
C1 Pt1 C2 36.63(17)
C1 Pt1 P2 104.87(13)
C2 Pt1 P2 141.47(12)
C1 Pt1 P1 144.99(13)
C2 Pt1 P1 108.44(12)
P2 Pt1 P1 110.08(4)
C2 Si1 C10 114.0(2)
C2 Si1 C11 109.0(2)
C10 Si1 C11 108.1(3)
C2 Si1 C9 110.3(2)
C10 Si1 C9 108.5(3)
C11 Si1 C9 106.7(3)
C18 P1 C12 101.8(2)
C18 P1 C15 101.5(2)
C12 P1 C15 102.0(2)
C18 P1 Pt1 114.37(14)
C12 P1 Pt1 113.36(15)
C15 P1 Pt1 121.28(16)
C28 P2 C22 103.8(2)
C28 P2 C25 98.9(2)
C22 P2 C25 103.0(2)
C28 P2 Pt1 124.09(16)
C22 P2 Pt1 111.41(16)
C25 P2 Pt1 113.20(15)
C20 N1 C19 112.5(4)
C20 N1 C21 109.3(5)
C19 N1 C21 110.9(4)
C31 N2 C30 109.0(4)
C31 N2 C29 111.8(4)
C30 N2 C29 109.5(4)
C2 C1 C3 140.1(4)
C2 C1 Pt1 73.9(3)
C3 C1 Pt1 146.0(3)
C1 C2 Si1 134.3(4)
C1 C2 Pt1 69.5(3)
Si1 C2 Pt1 155.8(3)
C4 C3 C8 117.6(5)
C4 C3 C1 122.8(4)
C8 C3 C1 119.6(4)
C3 C4 C5 121.3(6)
C6 C5 C4 120.2(6)
C5 C6 C7 119.7(5)
C6 C7 C8 120.2(6)
C7 C8 C3 121.0(5)
C13 C12 C14 110.0(4)
C13 C12 P1 111.3(3)
C14 C12 P1 110.3(3)
C16 C15 C17 108.7(4)
C16 C15 P1 116.0(4)
C17 C15 P1 109.5(3)
C19 C18 P1 114.1(3)
N1 C19 C18 111.5(4)
C24 C22 C23 111.2(4)
C24 C22 P2 115.6(4)
C23 C22 P2 112.2(3)
C26 C25 C27 109.4(4)
C26 C25 P2 112.8(4)
C27 C25 P2 110.7(3)
C29 C28 P2 115.6(3)
N2 C29 C28 112.5(4)

loop_
_geom_bond_atom_site_label_1
_geom_bond_atom_site_label_2
_geom_bond_distance
Pt1 C1 2.047(4)
Pt1 C2 2.100(4)
Pt1 P2 2.2820(11)
Pt1 P1 2.2955(10)
Si1 C2 1.848(5)
Si1 C10 1.860(5)
Si1 C11 1.865(6)
Si1 C9 1.870(6)
P1 C18 1.839(4)
P1 C12 1.861(4)
P1 C15 1.867(5)
P2 C28 1.857(4)
P2 C22 1.855(5)
P2 C25 1.859(5)
N1 C20 1.455(8)
N1 C19 1.462(6)
N1 C21 1.464(7)
N2 C31 1.448(7)
N2 C30 1.462(6)
N2 C29 1.463(6)
C1 C2 1.304(6)
C1 C3 1.460(6)
C3 C4 1.385(7)
C3 C8 1.396(7)
C4 C5 1.395(8)
C5 C6 1.369(10)
C6 C7 1.380(9)
C7 C8 1.389(7)
C12 C13 1.527(7)
C12 C14 1.526(7)
C15 C16 1.535(7)
C15 C17 1.545(7)
C18 C19 1.534(6)
C22 C24 1.526(7)
C22 C23 1.530(7)
C25 C26 1.532(7)
C25 C27 1.533(8)
C28 C29 1.519(6)
